data_7709278
loop_
_publ_author_name
'Zhao, Minggang'
'Xue, Tingting'
'He, Ru-Ru'
'Ma, Jianping'
'Zheng, Wenjun'

_publ_section_title
;
 Ion-bearing stairs: alkali metal complexes of 1,2-diaza-4-phospholides.
;
_journal_issue 4
_journal_name_full 'Dalton transactions (Cambridge, England : 2003)'
_journal_page_first 1634
_journal_page_last 1645
_journal_paper_doi 10.1039/d1dt03601g
_journal_volume 51
_journal_year 2022
_chemical_formula_moiety '2(C72 H72 N8 Na4 O4 P4), 8(C7 H8)'
_chemical_formula_sum 'C200 H208 N16 Na8 O8 P8'
_chemical_formula_weight 3395.50
_space_group_crystal_system tetragonal
_space_group_IT_number 88
_space_group_name_Hall '-I 4ad'
_space_group_name_H-M_alt 'I 41/a :2'
_atom_sites_solution_hydrogens geom
_atom_sites_solution_primary direct
_atom_sites_solution_secondary difmap
_audit_creation_date 2021-01-23
_audit_creation_method
;
  Olex2 1.2
  (compiled Apr 23 2013 17:54:37, GUI svn.r4466)
;
_audit_update_record
;
2021-03-31 deposited with the CCDC.	2021-12-14 downloaded from the CCDC.
;
_cell_angle_alpha 90.00
_cell_angle_beta 90.00
_cell_angle_gamma 90.00
_cell_formula_units_Z 2
_cell_length_a 27.3350(10)
_cell_length_b 27.3350(10)
_cell_length_c 12.7837(9)
_cell_measurement_reflns_used 9690
_cell_measurement_temperature 293(2)
_cell_measurement_theta_max 29.0910
_cell_measurement_theta_min 3.3980
_cell_volume 9552.0(8)
_computing_cell_refinement 'CrysAlisPro 1.171.38.41 (Rigaku OD, 2015)'
_computing_data_collection 'CrysAlisPro 1.171.38.41 (Rigaku OD, 2015)'
_computing_data_reduction 'CrysAlisPro 1.171.38.41 (Rigaku OD, 2015)'
_computing_molecular_graphics
;
O. V. Dolomanov, L. J. Bourhis, R. J. Gildea, J. A. K. Howard and H. Puschmann,
OLEX2: a complete structure solution, refinement and analysis program.
J. Appl. Cryst. (2009). 42, 339-341.
;
_computing_publication_material
;
O. V. Dolomanov, L. J. Bourhis, R. J. Gildea, J. A. K. Howard and H. Puschmann,
OLEX2: a complete structure solution, refinement and analysis program.
J. Appl. Cryst. (2009). 42, 339-341.
;
_computing_structure_refinement
;
XL, G.M. Sheldrick, Acta Cryst.
(2008). A64, 112-122
;
_computing_structure_solution
;
XS, G.M. Sheldrick, Acta Cryst.
(2008). A64, 112-122
;
_diffrn_ambient_temperature 293(2)
_diffrn_detector 'CCD plate'
_diffrn_detector_area_resol_mean 16.0251
_diffrn_detector_type Eos
_diffrn_measured_fraction_theta_full 0.9980
_diffrn_measured_fraction_theta_max 0.9371
_diffrn_measurement_details
;
List of Runs (angles in degrees, time in seconds):

  # Type    Start    End  Width  t~exp~   \w     \q     \k     \f   Frames
#--------------------------------------------------------------------------
  1  \w     -1.00  83.00   1.00  125.11    --   15.84  57.00 150.00   84
  2  \w    -51.00  33.00   1.00  125.11    --   15.84 -57.00   0.00   84
  3  \w    -51.00  33.00   1.00  125.11    --   15.84 -57.00-120.00   84
  4  \w     -3.00  85.00   1.00  125.11    --   15.84  37.00  30.00   88
  5  \w    -11.00  83.00   1.00  125.11    --   15.84  77.00-120.00   94
  6  \w    -25.00  22.00   1.00  125.11    --  -17.40 -99.00  30.00   47
  7  \w    -25.00  30.00   1.00  125.11    --   15.84 -99.00-150.00   55
  8  \w     32.00  88.00   1.00  125.11    --   15.84-178.00-150.00   56
;
_diffrn_measurement_device 'four-circle diffractometer'
_diffrn_measurement_device_type 'Xcalibur, Eos'
_diffrn_measurement_method '\w scans'
_diffrn_orient_matrix_type 'CrysAlisPro convention (1999,Acta A55,543-557)'
_diffrn_orient_matrix_UB_11 -0.0259441000
_diffrn_orient_matrix_UB_12 0.0005469000
_diffrn_orient_matrix_UB_13 0.0008523000
_diffrn_orient_matrix_UB_21 0.0005840000
_diffrn_orient_matrix_UB_22 0.0259266000
_diffrn_orient_matrix_UB_23 0.0013587000
_diffrn_orient_matrix_UB_31 -0.0005503000
_diffrn_orient_matrix_UB_32 0.0006473000
_diffrn_orient_matrix_UB_33 -0.0554627000
_diffrn_radiation_monochromator graphite
_diffrn_radiation_probe x-ray
_diffrn_radiation_type 'Mo K\a'
_diffrn_radiation_wavelength 0.71073
_diffrn_reflns_av_R_equivalents 0.0878
_diffrn_reflns_av_unetI/netI 0.0337
_diffrn_reflns_limit_h_max 33
_diffrn_reflns_limit_h_min -33
_diffrn_reflns_limit_k_max 33
_diffrn_reflns_limit_k_min -33
_diffrn_reflns_limit_l_max 15
_diffrn_reflns_limit_l_min -14
_diffrn_reflns_number 53479
_diffrn_reflns_theta_full 25.66
_diffrn_reflns_theta_max 25.67
_diffrn_reflns_theta_min 2.98
_diffrn_source 'fine-focus sealed X-ray tube'
_diffrn_source_type 'Enhance (Mo) X-ray Source'
_exptl_absorpt_coefficient_mu 0.151
_exptl_absorpt_correction_T_max 1.00000
_exptl_absorpt_correction_T_min 0.56188
_exptl_absorpt_correction_type multi-scan
_exptl_absorpt_process_details
;
CrysAlisPro 1.171.38.41 (Rigaku Oxford Diffraction, 2015)
Empirical absorption correction using spherical harmonics,
 implemented in SCALE3 ABSPACK scaling algorithm.
;
_exptl_crystal_colour colourless
_exptl_crystal_density_diffrn 1.181
_exptl_crystal_density_method 'not measured'
_exptl_crystal_description block
_exptl_crystal_F_000 3584
_exptl_crystal_size_max 0.21
_exptl_crystal_size_mid 0.16
_exptl_crystal_size_min 0.07
_refine_diff_density_max 0.492
_refine_diff_density_min -0.436
_refine_diff_density_rms 0.057
_refine_ls_extinction_method none
_refine_ls_goodness_of_fit_ref 1.037
_refine_ls_hydrogen_treatment constr
_refine_ls_matrix_type full
_refine_ls_number_parameters 259
_refine_ls_number_reflns 4507
_refine_ls_number_restraints 42
_refine_ls_restrained_S_all 1.054
_refine_ls_R_factor_all 0.0976
_refine_ls_R_factor_gt 0.0785
_refine_ls_shift/su_max 0.001
_refine_ls_shift/su_mean 0.000
_refine_ls_structure_factor_coef Fsqd
_refine_ls_weighting_details 'calc w=1/[\s^2^(Fo^2^)+(0.1475P)^2^+10.9446P] where P=(Fo^2^+2Fc^2^)/3'
_refine_ls_weighting_scheme calc
_refine_ls_wR_factor_gt 0.2344
_refine_ls_wR_factor_ref 0.2576
_reflns_number_gt 3331
_reflns_number_total 4507
_reflns_threshold_expression >2sigma(I)
_cod_data_source_file d1dt03601g2.cif
_cod_data_source_block 20201229-1
_cod_depositor_comments 'Adding full bibliography for 7709271--7709278.cif.'
_cod_original_sg_symbol_H-M 'I 41/a'
_cod_database_code 7709278
_reflns_odcompleteness_completeness 99.80
_reflns_odcompleteness_iscentric 1
_reflns_odcompleteness_theta 26.32
_olex2_refinement_description
;
1. Fixed Uiso
 At 1.2 times of:
  All C(H) groups, All C(H,H) groups
 At 1.5 times of:
  All C(H,H,H) groups
2. Uiso/Uaniso restraints and constraints
C19 \\sim C20 \\sim C21 \\sim C22 \\sim C23 \\sim C24 \\sim C25: within 1.7A with sigma of 0.005 and sigma for terminal atoms of 0.005
3.a Secondary CH2 refined with riding coordinates:
 C15(H15A,H15B), C16(H16A,H16B), C17(H17A,H17B), C18(H18A,H18B)
3.b Me refined with riding coordinates:
 C25(H25A,H25B,H25C)
3.c Aromatic/amide H refined with riding coordinates:
 C1(H1), C2(H2), C3(H3), C4(H4), C5(H5), C10(H10), C11(H11), C12(H12),
 C13(H13), C14(H14), C19(H19), C20(H20), C21(H21), C22(H22), C23(H23)
3.d Fitted hexagon refined as free rotating group:
 C19(C20,C21,C22,C23,C24)
;
_oxdiff_exptl_absorpt_empirical_details
;
Empirical correction (ABSPACK) includes:
- Absorption correction using spherical harmonics
- Frame scaling
;
_oxdiff_exptl_absorpt_empirical_full_max 1.593
_oxdiff_exptl_absorpt_empirical_full_min 0.681

loop_
_space_group_symop_id
_space_group_symop_operation_xyz
1 'x, y, z'
2 '-x+1/2, -y, z+1/2'
3 '-y+3/4, x+1/4, z+1/4'
4 'y+3/4, -x+3/4, z+3/4'
5 'x+1/2, y+1/2, z+1/2'
6 '-x+1, -y+1/2, z+1'
7 '-y+5/4, x+3/4, z+3/4'
8 'y+5/4, -x+5/4, z+5/4'
9 '-x, -y, -z'
10 'x-1/2, y, -z-1/2'
11 'y-3/4, -x-1/4, -z-1/4'
12 '-y-3/4, x-3/4, -z-3/4'
13 '-x+1/2, -y+1/2, -z+1/2'
14 'x, y+1/2, -z'
15 'y-1/4, -x+1/4, -z+1/4'
16 '-y-1/4, x-1/4, -z-1/4'

loop_
_atom_site_label
_atom_site_type_symbol
_atom_site_fract_x
_atom_site_fract_y
_atom_site_fract_z
_atom_site_U_iso_or_equiv
_atom_site_adp_type
_atom_site_occupancy
_atom_site_symmetry_multiplicity
_atom_site_calc_flag
_atom_site_refinement_flags
_atom_site_disorder_assembly
_atom_site_disorder_group
C1 C -0.02608(13) 0.68494(13) 0.2282(3) 0.0624(9) Uani 1 1 d . . .
H1 H -0.0283 0.7145 0.1924 0.075 Uiso 1 1 calc R . .
C2 C -0.05488(15) 0.67730(17) 0.3161(3) 0.0759(11) Uani 1 1 d . . .
H2 H -0.0760 0.7017 0.3390 0.091 Uiso 1 1 calc R . .
C3 C -0.05219(16) 0.63327(19) 0.3696(4) 0.0839(12) Uani 1 1 d . . .
H3 H -0.0713 0.6282 0.4289 0.101 Uiso 1 1 calc R . .
C4 C -0.02118(18) 0.59707(16) 0.3347(3) 0.0808(12) Uani 1 1 d . . .
H4 H -0.0197 0.5673 0.3699 0.097 Uiso 1 1 calc R . .
C5 C 0.00771(15) 0.60472(13) 0.2480(3) 0.0670(9) Uani 1 1 d . . .
H5 H 0.0287 0.5801 0.2255 0.080 Uiso 1 1 calc R . .
C6 C 0.00606(12) 0.64909(12) 0.1928(3) 0.0547(8) Uani 1 1 d . . .
C7 C 0.03968(11) 0.65780(11) 0.1040(2) 0.0508(7) Uani 1 1 d . . .
C8 C 0.10271(12) 0.66628(12) -0.0245(3) 0.0542(8) Uani 1 1 d . . .
C9 C 0.14649(12) 0.66874(13) -0.0930(3) 0.0606(8) Uani 1 1 d . . .
C10 C 0.18341(15) 0.63404(17) -0.0830(4) 0.0804(12) Uani 1 1 d . . .
H10 H 0.1795 0.6084 -0.0360 0.096 Uiso 1 1 calc R . .
C11 C 0.22596(17) 0.6369(2) -0.1418(4) 0.0991(15) Uani 1 1 d . . .
H11 H 0.2507 0.6140 -0.1322 0.119 Uiso 1 1 calc R . .
C12 C 0.23157(17) 0.6737(2) -0.2144(4) 0.1008(16) Uani 1 1 d . . .
H12 H 0.2598 0.6756 -0.2548 0.121 Uiso 1 1 calc R . .
C13 C 0.19490(16) 0.7077(2) -0.2265(4) 0.0923(14) Uani 1 1 d . . .
H13 H 0.1982 0.7324 -0.2761 0.111 Uiso 1 1 calc R . .
C14 C 0.15323(14) 0.70558(17) -0.1660(3) 0.0750(11) Uani 1 1 d . . .
H14 H 0.1292 0.7293 -0.1742 0.090 Uiso 1 1 calc R . .
C15 C 0.15100(17) 0.7730(2) 0.1252(4) 0.0922(14) Uani 1 1 d . . .
H15A H 0.1354 0.7412 0.1312 0.111 Uiso 1 1 calc R . .
H15B H 0.1456 0.7910 0.1895 0.111 Uiso 1 1 calc R . .
C16 C 0.2040(2) 0.7673(2) 0.1048(5) 0.120(2) Uani 1 1 d . . .
H16A H 0.2225 0.7696 0.1694 0.144 Uiso 1 1 calc R . .
H16B H 0.2107 0.7359 0.0725 0.144 Uiso 1 1 calc R . .
C17 C 0.2171(2) 0.8075(3) 0.0338(6) 0.147(3) Uani 1 1 d . . .
H17A H 0.2348 0.8328 0.0711 0.176 Uiso 1 1 calc R . .
H17B H 0.2375 0.7955 -0.0228 0.176 Uiso 1 1 calc R . .
C18 C 0.17089(18) 0.8267(2) -0.0070(5) 0.1108(18) Uani 1 1 d . . .
H18A H 0.1675 0.8610 0.0109 0.133 Uiso 1 1 calc R . .
H18B H 0.1700 0.8236 -0.0826 0.133 Uiso 1 1 calc R . .
C19 C 0.3134(2) 0.5061(2) 0.0239(5) 0.170(2) Uani 1 1 d GU . .
H19 H 0.2927 0.5284 0.0563 0.204 Uiso 1 1 calc R . .
C20 C 0.3511(3) 0.52273(18) -0.0399(5) 0.178(2) Uani 1 1 d GU . .
H20 H 0.3555 0.5561 -0.0502 0.214 Uiso 1 1 calc R . .
C21 C 0.3821(2) 0.4894(3) -0.0884(5) 0.178(2) Uani 1 1 d GU . .
H21 H 0.4073 0.5006 -0.1311 0.214 Uiso 1 1 calc R . .
C22 C 0.3755(2) 0.4395(2) -0.0730(5) 0.175(2) Uani 1 1 d GU . .
H22 H 0.3963 0.4173 -0.1055 0.210 Uiso 1 1 calc R . .
C23 C 0.3378(3) 0.42292(18) -0.0092(5) 0.171(2) Uani 1 1 d GU . .
H23 H 0.3334 0.3895 0.0011 0.205 Uiso 1 1 calc R . .
C24 C 0.3068(2) 0.4562(3) 0.0393(4) 0.174(2) Uani 1 1 d GU . .
C25 C 0.2653(4) 0.4344(4) 0.0971(8) 0.193(3) Uani 1 1 d U . .
H25A H 0.2683 0.3994 0.0966 0.290 Uiso 1 1 calc R . .
H25B H 0.2352 0.4437 0.0642 0.290 Uiso 1 1 calc R . .
H25C H 0.2656 0.4460 0.1680 0.290 Uiso 1 1 calc R . .
N1 N 0.06417(9) 0.69545(10) -0.0433(2) 0.0546(7) Uani 1 1 d . . .
N2 N 0.02832(9) 0.69076(9) 0.0310(2) 0.0534(6) Uani 1 1 d . . .
Na1 Na 0.05478(4) 0.78646(5) -0.02077(10) 0.0560(4) Uani 1 1 d . . .
O1 O 0.13200(10) 0.79896(11) 0.0389(2) 0.0818(8) Uani 1 1 d . . .
P1 P 0.09667(3) 0.62956(3) 0.08708(8) 0.0626(3) Uani 1 1 d . . .

loop_
_atom_site_aniso_label
_atom_site_aniso_U_11
_atom_site_aniso_U_22
_atom_site_aniso_U_33
_atom_site_aniso_U_23
_atom_site_aniso_U_13
_atom_site_aniso_U_12
C1 0.0598(19) 0.062(2) 0.065(2) -0.0033(16) -0.0015(16) 0.0029(15)
C2 0.065(2) 0.090(3) 0.072(2) -0.008(2) 0.0063(19) 0.0008(19)
C3 0.079(3) 0.102(3) 0.071(2) 0.002(2) 0.010(2) -0.020(2)
C4 0.103(3) 0.065(2) 0.074(2) 0.0082(19) 0.004(2) -0.019(2)
C5 0.082(2) 0.0546(19) 0.064(2) 0.0014(16) 0.0024(18) 0.0000(17)
C6 0.0560(18) 0.0513(17) 0.0569(18) -0.0055(14) -0.0052(14) -0.0037(13)
C7 0.0502(16) 0.0454(15) 0.0567(17) -0.0016(13) -0.0052(13) -0.0003(12)
C8 0.0511(17) 0.0530(17) 0.0586(18) -0.0033(14) -0.0063(14) 0.0026(13)
C9 0.0504(17) 0.070(2) 0.0610(19) -0.0034(16) -0.0035(14) -0.0003(15)
C10 0.073(2) 0.084(3) 0.085(3) 0.006(2) 0.008(2) 0.018(2)
C11 0.071(3) 0.117(4) 0.109(4) 0.005(3) 0.014(3) 0.031(3)
C12 0.071(3) 0.138(5) 0.094(3) 0.005(3) 0.022(2) 0.009(3)
C13 0.067(3) 0.119(4) 0.090(3) 0.019(3) 0.008(2) -0.005(2)
C14 0.058(2) 0.085(3) 0.083(3) 0.014(2) 0.0003(18) -0.0039(18)
C15 0.086(3) 0.104(3) 0.086(3) 0.014(3) -0.016(2) -0.019(2)
C16 0.085(3) 0.133(5) 0.142(5) 0.029(4) -0.027(3) 0.018(3)
C17 0.065(3) 0.211(8) 0.165(6) 0.068(6) -0.014(3) -0.009(4)
C18 0.076(3) 0.127(4) 0.130(4) 0.037(4) -0.021(3) -0.022(3)
C19 0.213(5) 0.146(4) 0.153(4) 0.018(4) -0.024(4) -0.025(4)
C20 0.216(5) 0.148(4) 0.170(5) 0.030(4) -0.028(4) -0.024(4)
C21 0.197(5) 0.171(5) 0.166(5) 0.035(4) -0.030(4) -0.019(4)
C22 0.192(5) 0.164(4) 0.170(5) 0.025(4) -0.032(4) -0.003(4)
C23 0.197(5) 0.155(4) 0.161(5) 0.027(4) -0.030(4) -0.010(4)
C24 0.210(5) 0.159(4) 0.152(4) 0.026(4) -0.024(4) -0.034(4)
C25 0.225(6) 0.186(5) 0.168(5) 0.028(5) -0.017(5) -0.046(5)
N1 0.0485(14) 0.0559(15) 0.0592(16) 0.0036(12) -0.0033(12) 0.0027(11)
N2 0.0499(14) 0.0509(14) 0.0592(16) 0.0026(12) -0.0029(12) 0.0023(11)
Na1 0.0463(7) 0.0618(8) 0.0600(8) -0.0004(6) -0.0012(5) 0.0030(5)
O1 0.0573(15) 0.0917(19) 0.096(2) 0.0081(16) -0.0171(14) -0.0080(13)
P1 0.0600(6) 0.0608(6) 0.0672(6) 0.0089(4) -0.0024(4) 0.0149(4)

loop_
_atom_type_symbol
_atom_type_description
_atom_type_scat_dispersion_real
_atom_type_scat_dispersion_imag
_atom_type_scat_source
C C 0.0033 0.0016 'International Tables Vol C Tables 4.2.6.8 and 6.1.1.4'
H H 0.0000 0.0000 'International Tables Vol C Tables 4.2.6.8 and 6.1.1.4'
N N 0.0061 0.0033 'International Tables Vol C Tables 4.2.6.8 and 6.1.1.4'
O O 0.0106 0.0060 'International Tables Vol C Tables 4.2.6.8 and 6.1.1.4'
Na Na 0.0362 0.0249 'International Tables Vol C Tables 4.2.6.8 and 6.1.1.4'
P P 0.1023 0.0942 'International Tables Vol C Tables 4.2.6.8 and 6.1.1.4'

loop_
_geom_angle_atom_site_label_1
_geom_angle_atom_site_label_2
_geom_angle_atom_site_label_3
_geom_angle
_geom_angle_site_symmetry_1
_geom_angle_site_symmetry_3
_geom_angle_publ_flag
C2 C1 H1 119.5 . . ?
C2 C1 C6 121.0(4) . . ?
C6 C1 H1 119.5 . . ?
C1 C2 H2 120.0 . . ?
C3 C2 C1 120.0(4) . . ?
C3 C2 H2 120.0 . . ?
C2 C3 H3 120.1 . . ?
C4 C3 C2 119.8(4) . . ?
C4 C3 H3 120.1 . . ?
C3 C4 H4 119.9 . . ?
C3 C4 C5 120.3(4) . . ?
C5 C4 H4 119.9 . . ?
C4 C5 H5 119.4 . . ?
C4 C5 C6 121.1(4) . . ?
C6 C5 H5 119.4 . . ?
C1 C6 C5 117.8(3) . . ?
C1 C6 C7 121.9(3) . . ?
C5 C6 C7 120.3(3) . . ?
C6 C7 P1 125.2(2) . . ?
N2 C7 C6 120.1(3) . . ?
N2 C7 P1 114.7(2) . . ?
C9 C8 P1 125.6(2) . . ?
N1 C8 C9 120.0(3) . . ?
N1 C8 P1 114.4(2) . . ?
C10 C9 C8 120.0(3) . . ?
C14 C9 C8 122.5(3) . . ?
C14 C9 C10 117.5(4) . . ?
C9 C10 H10 119.3 . . ?
C11 C10 C9 121.3(4) . . ?
C11 C10 H10 119.3 . . ?
C10 C11 H11 120.0 . . ?
C12 C11 C10 120.0(4) . . ?
C12 C11 H11 120.0 . . ?
C11 C12 H12 120.4 . . ?
C13 C12 C11 119.2(4) . . ?
C13 C12 H12 120.4 . . ?
C12 C13 H13 119.6 . . ?
C12 C13 C14 120.7(5) . . ?
C14 C13 H13 119.6 . . ?
C9 C14 H14 119.4 . . ?
C13 C14 C9 121.3(4) . . ?
C13 C14 H14 119.4 . . ?
H15A C15 H15B 108.7 . . ?
C16 C15 H15A 110.5 . . ?
C16 C15 H15B 110.5 . . ?
O1 C15 H15A 110.5 . . ?
O1 C15 H15B 110.5 . . ?
O1 C15 C16 105.9(4) . . ?
C15 C16 H16A 110.6 . . ?
C15 C16 H16B 110.6 . . ?
H16A C16 H16B 108.7 . . ?
C17 C16 C15 105.7(5) . . ?
C17 C16 H16A 110.6 . . ?
C17 C16 H16B 110.6 . . ?
C16 C17 H17A 110.5 . . ?
C16 C17 H17B 110.5 . . ?
H17A C17 H17B 108.7 . . ?
C18 C17 C16 106.1(5) . . ?
C18 C17 H17A 110.5 . . ?
C18 C17 H17B 110.5 . . ?
C17 C18 H18A 110.2 . . ?
C17 C18 H18B 110.2 . . ?
H18A C18 H18B 108.5 . . ?
O1 C18 C17 107.7(5) . . ?
O1 C18 H18A 110.2 . . ?
O1 C18 H18B 110.2 . . ?
C20 C19 H19 120.0 . . ?
C20 C19 C24 120.0 . . ?
C24 C19 H19 120.0 . . ?
C19 C20 H20 120.0 . . ?
C19 C20 C21 120.0 . . ?
C21 C20 H20 120.0 . . ?
C20 C21 H21 120.0 . . ?
C22 C21 C20 120.0 . . ?
C22 C21 H21 120.0 . . ?
C21 C22 H22 120.0 . . ?
C21 C22 C23 120.0 . . ?
C23 C22 H22 120.0 . . ?
C22 C23 H23 120.0 . . ?
C22 C23 C24 120.0 . . ?
C24 C23 H23 120.0 . . ?
C19 C24 C25 124.4(7) . . ?
C23 C24 C19 120.0 . . ?
C23 C24 C25 115.3(7) . . ?
C24 C25 H25A 109.5 . . ?
C24 C25 H25B 109.5 . . ?
C24 C25 H25C 109.5 . . ?
H25A C25 H25B 109.5 . . ?
H25A C25 H25C 109.5 . . ?
H25B C25 H25C 109.5 . . ?
C8 N1 N2 112.4(3) . . ?
C8 N1 Na1 114.1(2) . 11_565 ?
C8 N1 Na1 130.3(2) . . ?
N2 N1 Na1 86.58(17) . . ?
N2 N1 Na1 116.29(18) . 11_565 ?
Na1 N1 Na1 94.63(10) 11_565 . ?
C7 N2 N1 112.5(3) . . ?
C7 N2 Na1 137.5(2) . . ?
C7 N2 Na1 125.3(2) . 6_464 ?
N1 N2 Na1 64.09(15) . . ?
N1 N2 Na1 116.90(18) . 6_464 ?
Na1 N2 Na1 86.44(9) 6_464 . ?
N1 Na1 N1 101.02(8) 16_665 . ?
N1 Na1 N2 120.62(9) 16_665 . ?
N1 Na1 N2 29.33(8) . . ?
N1 Na1 Na1 62.44(7) . 6_464 ?
N1 Na1 Na1 96.92(7) . 16_665 ?
N1 Na1 Na1 99.56(7) 16_665 6_464 ?
N1 Na1 Na1 42.93(7) 16_665 16_665 ?
N1 Na1 Na1 42.44(6) . 11_565 ?
N1 Na1 Na1 61.06(7) 16_665 11_565 ?
N2 Na1 N1 100.25(10) 6_464 16_665 ?
N2 Na1 N1 112.16(10) 6_464 . ?
N2 Na1 N2 86.21(10) 6_464 . ?
N2 Na1 Na1 62.12(7) 6_464 16_665 ?
N2 Na1 Na1 60.14(6) . 11_565 ?
N2 Na1 Na1 103.99(7) 6_464 11_565 ?
N2 Na1 Na1 97.09(6) . 16_665 ?
N2 Na1 Na1 50.81(7) 6_464 6_464 ?
N2 Na1 Na1 42.75(6) . 6_464 ?
Na1 Na1 Na1 60.77(2) 6_464 16_665 ?
Na1 Na1 Na1 60.77(2) 6_464 11_565 ?
Na1 Na1 Na1 58.45(4) 16_665 11_565 ?
O1 Na1 N1 95.31(10) . . ?
O1 Na1 N1 106.08(11) . 16_665 ?
O1 Na1 N2 107.59(10) . . ?
O1 Na1 N2 137.22(12) . 6_464 ?
O1 Na1 Na1 148.43(10) . 16_665 ?
O1 Na1 Na1 149.03(9) . 6_464 ?
O1 Na1 Na1 118.13(10) . 11_565 ?
C15 O1 C18 108.3(3) . . ?
C15 O1 Na1 121.9(3) . . ?
C18 O1 Na1 129.2(3) . . ?
C8 P1 C7 86.10(15) . . ?

loop_
_geom_bond_atom_site_label_1
_geom_bond_atom_site_label_2
_geom_bond_distance
_geom_bond_site_symmetry_2
_geom_bond_publ_flag
C1 H1 0.9300 . ?
C1 C2 1.387(5) . ?
C1 C6 1.391(5) . ?
C2 H2 0.9300 . ?
C2 C3 1.386(6) . ?
C3 H3 0.9300 . ?
C3 C4 1.377(7) . ?
C4 H4 0.9300 . ?
C4 C5 1.377(6) . ?
C5 H5 0.9300 . ?
C5 C6 1.403(5) . ?
C6 C7 1.480(5) . ?
C7 N2 1.334(4) . ?
C7 P1 1.752(3) . ?
C8 C9 1.485(5) . ?
C8 N1 1.343(4) . ?
C8 P1 1.752(3) . ?
C9 C10 1.391(5) . ?
C9 C14 1.385(5) . ?
C10 H10 0.9300 . ?
C10 C11 1.387(6) . ?
C11 H11 0.9300 . ?
C11 C12 1.377(7) . ?
C12 H12 0.9300 . ?
C12 C13 1.375(7) . ?
C13 H13 0.9300 . ?
C13 C14 1.379(6) . ?
C14 H14 0.9300 . ?
C15 H15A 0.9700 . ?
C15 H15B 0.9700 . ?
C15 C16 1.481(7) . ?
C15 O1 1.411(5) . ?
C16 H16A 0.9700 . ?
C16 H16B 0.9700 . ?
C16 C17 1.468(9) . ?
C17 H17A 0.9700 . ?
C17 H17B 0.9700 . ?
C17 C18 1.465(7) . ?
C18 H18A 0.9700 . ?
C18 H18B 0.9700 . ?
C18 O1 1.431(6) . ?
C19 H19 0.9300 . ?
C19 C20 1.3900 . ?
C19 C24 1.3900 . ?
C20 H20 0.9300 . ?
C20 C21 1.3900 . ?
C21 H21 0.9300 . ?
C21 C22 1.3900 . ?
C22 H22 0.9300 . ?
C22 C23 1.3900 . ?
C23 H23 0.9300 . ?
C23 C24 1.3900 . ?
C24 C25 1.479(10) . ?
C25 H25A 0.9600 . ?
C25 H25B 0.9600 . ?
C25 H25C 0.9600 . ?
N1 N2 1.371(4) . ?
N1 Na1 2.517(3) . ?
N1 Na1 2.494(3) 11_565 ?
N2 Na1 2.794(3) . ?
N2 Na1 2.447(3) 6_464 ?
Na1 N1 2.494(3) 16_665 ?
Na1 N2 2.447(3) 6_464 ?
Na1 Na1 3.684(2) 11_565 ?
Na1 Na1 3.684(2) 16_665 ?
Na1 Na1 3.597(2) 6_464 ?
Na1 O1 2.270(3) . ?
